data_2001039
loop_
_publ_author_name
'Williams, I. D.'
'Brown, P. W.'
'Taylor, N. J.'

_publ_section_title
;
 235 K structural phase transition in dimethylammonium
 tetrachlorocobaltate(II)
;
_journal_issue 2
_journal_name_full 'Acta Crystallographica Section C'
_journal_page_first 263
_journal_page_last 266
_journal_paper_doi 10.1107/S010827019101020X
_journal_volume 48
_journal_year 1992
_chemical_formula_moiety '2(C2 H8 N1),Cl4 Co1'
_chemical_formula_sum 'C4 H16 Cl4 Co N2'
_chemical_formula_weight 292.9
_space_group_IT_number 14
_space_group_name_Hall '-P 2yn'
_space_group_name_H-M_alt 'P 1 21/n 1'
_symmetry_cell_setting monoclinic
_symmetry_space_group_name_Hall '-P 2yn'
_symmetry_space_group_name_H-M 'P 1 21/n 1'
_cell_angle_alpha 90
_cell_angle_beta 96.11(2)
_cell_angle_gamma 90
_cell_formula_units_Z 4
_cell_length_a 7.803(2)
_cell_length_b 11.285(3)
_cell_length_c 14.523(4)
_cell_volume 1271.6(6)
_diffrn_radiation_type Mo
_diffrn_radiation_wavelength 0.71073
_exptl_absorpt_coefficient_mu 2.105
_exptl_crystal_density_diffrn 1.50
_exptl_crystal_F_000 668
_cod_data_source_file st0514.cif
_cod_data_source_block st0514b
_cod_original_cell_volume 1271.6(5)
_cod_original_formula_sum 'C4 H16 Cl4 Co1 N2'
_cod_database_code 2001039

loop_
_space_group_symop_id
_space_group_symop_operation_xyz
1 x,y,z
2 -x+1/2,y+1/2,-z+1/2
3 -x,-y,-z
4 x+1/2,-y+1/2,z+1/2

loop_
_atom_site_label
_atom_site_fract_x
_atom_site_fract_y
_atom_site_fract_z
_atom_site_U_iso_or_equiv
_atom_site_attached_hydrogens
Co(1) .20846(3) .29455(2) .453690(10) .02680(10) 0
Cl(1) .21360(5) .49525(4) .44448(3) .03680(10) 0
Cl(2) .17795(5) .23773(4) .60276(3) .03520(10) 0
Cl(3) -.03172(5) .22536(4) .36683(3) .03790(10) 0
Cl(4) .45081(6) .21356(4) .40832(3) .04090(10) 0
N(1) -.2358(2) .1928(2) .56810(10) .0393(5) 0
C(1) -.2986(4) .2275(2) .6565(2) .0541(8) 3
C(2) -.2227(4) .0638(2) .5546(2) .0584(9) 3
H(11) -.305(4) .220(2) .519(2) .076(9) 0
H(12) -.145(4) .225(2) .570(2) .062(8) 0
N(2) -.1947(2) .4849(2) .32700(10) .0348(5) 0
C(3) -.1139(3) .5197(2) .24380(10) .0418(6) 3
C(4) -.3847(3) .4801(2) .3120(2) .0469(7) 3
H(21) -.154(3) .414(2) .342(2) .062(7) 0
H(22) -.171(3) .523(2) .371(2) .058(7) 0
